data_2237004
loop_
_publ_author_name
'Krishnakumar, M.'
'Sudhahar, S.'
'Silambarasan, A.'
'Chakkaravarthi, G.'
'Mohankumar, R.'

_publ_section_title
;
 1-Methyl-4-(4-methylstyryl)pyridinium 4-methylbenzenesulfonate
;
_journal_coeditor_code RK2384
_journal_issue 12
_journal_name_full 'Acta Crystallographica Section E'
_journal_page_first o3268
_journal_paper_doi 10.1107/S1600536812044509
_journal_volume 68
_journal_year 2012
_chemical_formula_iupac 'C15 H16 N +, C7 H7 O3 S -'
_chemical_formula_moiety 'C15 H16 N +, C7 H7 O3 S -'
_chemical_formula_sum 'C22 H23 N O3 S'
_chemical_formula_weight 381.48
_chemical_name_systematic
;
1-Methyl-4-(4-methylstyryl)pyridinium 4-methylbenzenesulfonate
;
_space_group_IT_number 14
_symmetry_cell_setting monoclinic
_symmetry_space_group_name_Hall '-P 2ybc'
_symmetry_space_group_name_H-M 'P 1 21/c 1'
_atom_sites_solution_hydrogens geom
_atom_sites_solution_primary direct
_atom_sites_solution_secondary difmap
_audit_creation_method SHELXL97
_cell_angle_alpha 90.00
_cell_angle_beta 95.004(4)
_cell_angle_gamma 90.00
_cell_formula_units_Z 4
_cell_length_a 9.1380(6)
_cell_length_b 6.4257(5)
_cell_length_c 33.884(2)
_cell_measurement_reflns_used 4112
_cell_measurement_temperature 295(2)
_cell_measurement_theta_max 28.4
_cell_measurement_theta_min 2.2
_cell_volume 1982.0(2)
_computing_cell_refinement '<i>SAINT</i> (Bruker, 2004)'
_computing_data_collection '<i>APEX2</i> (Bruker, 2004)'
_computing_data_reduction '<i>SAINT</i> (Bruker, 2004)'
_computing_molecular_graphics '<i>PLATON</i> (Spek, 2009)'
_computing_publication_material '<i>SHELXL97</i> (Sheldrick, 2008)'
_computing_structure_refinement '<i>SHELXL97</i> (Sheldrick, 2008)'
_computing_structure_solution '<i>SHELXS97</i> (Sheldrick, 2008)'
_diffrn_ambient_temperature 295(2)
_diffrn_measured_fraction_theta_full 0.982
_diffrn_measured_fraction_theta_max 0.982
_diffrn_measurement_device_type 'Bruker Kappa APEXII'
_diffrn_measurement_method '\w- and \f-scans '
_diffrn_radiation_monochromator graphite
_diffrn_radiation_source 'fine-focus sealed tube'
_diffrn_radiation_type MoK\a
_diffrn_radiation_wavelength 0.71073
_diffrn_reflns_av_R_equivalents 0.0307
_diffrn_reflns_av_sigmaI/netI 0.0325
_diffrn_reflns_limit_h_max 12
_diffrn_reflns_limit_h_min -12
_diffrn_reflns_limit_k_max 8
_diffrn_reflns_limit_k_min -8
_diffrn_reflns_limit_l_max 45
_diffrn_reflns_limit_l_min -44
_diffrn_reflns_number 18512
_diffrn_reflns_theta_full 28.44
_diffrn_reflns_theta_max 28.44
_diffrn_reflns_theta_min 2.24
_diffrn_standards_interval_time 0
_diffrn_standards_number 0
_exptl_absorpt_coefficient_mu 0.185
_exptl_absorpt_correction_T_max 0.9639
_exptl_absorpt_correction_T_min 0.9500
_exptl_absorpt_correction_type multi-scan
_exptl_absorpt_process_details '(<i>SADABS</i>; Sheldrick, 1996)'
_exptl_crystal_colour colourless
_exptl_crystal_density_diffrn 1.278
_exptl_crystal_density_method 'not measured'
_exptl_crystal_description block
_exptl_crystal_F_000 808
_exptl_crystal_size_max 0.28
_exptl_crystal_size_mid 0.22
_exptl_crystal_size_min 0.20
_refine_diff_density_max 0.566
_refine_diff_density_min -0.374
_refine_ls_extinction_method none
_refine_ls_goodness_of_fit_ref 1.133
_refine_ls_hydrogen_treatment constr
_refine_ls_matrix_type full
_refine_ls_number_parameters 247
_refine_ls_number_reflns 4902
_refine_ls_number_restraints 1
_refine_ls_restrained_S_all 1.134
_refine_ls_R_factor_all 0.0919
_refine_ls_R_factor_gt 0.0754
_refine_ls_shift/su_max 0.000
_refine_ls_shift/su_mean 0.000
_refine_ls_structure_factor_coef Fsqd
_refine_ls_weighting_details 'calc w=1/[\s^2^(Fo^2^)+(0.0478P)^2^+2.5149P] where P=(Fo^2^+2Fc^2^)/3'
_refine_ls_weighting_scheme calc
_refine_ls_wR_factor_gt 0.1753
_refine_ls_wR_factor_ref 0.1838
_reflns_number_gt 3850
_reflns_number_total 4902
_reflns_threshold_expression I>2\s(I)
_cod_data_source_file rk2384.cif
_cod_data_source_block I
_cod_original_sg_symbol_H-M 'P 21/c'
_cod_database_code 2237004
_cod_database_fobs_code 2237004

loop_
_symmetry_equiv_pos_as_xyz
'x, y, z'
'-x, y+1/2, -z+1/2'
'-x, -y, -z'
'x, -y-1/2, z-1/2'

loop_
_atom_site_type_symbol
_atom_site_label
_atom_site_fract_x
_atom_site_fract_y
_atom_site_fract_z
_atom_site_U_iso_or_equiv
_atom_site_adp_type
_atom_site_calc_flag
_atom_site_refinement_flags
_atom_site_occupancy
_atom_site_symmetry_multiplicity
C C1 0.8177(3) 0.1727(5) 0.32460(9) 0.0480(7) Uani d . 1 1
C C2 0.9323(3) 0.0485(6) 0.31430(10) 0.0586(9) Uani d . 1 1
H H2 1.0286 0.0873 0.3219 0.070 Uiso calc R 1 1
C C3 0.9059(3) -0.1293(6) 0.29319(10) 0.0557(8) Uani d . 1 1
H H3 0.9848 -0.2100 0.2867 0.067 Uiso calc R 1 1
C C4 0.6546(3) -0.0742(5) 0.29074(9) 0.0519(7) Uani d . 1 1
H H4 0.5595 -0.1168 0.2826 0.062 Uiso calc R 1 1
C C5 0.6764(3) 0.1060(5) 0.31182(10) 0.0535(8) Uani d . 1 1
H H5 0.5959 0.1851 0.3177 0.064 Uiso calc R 1 1
C C6 0.8525(4) 0.3602(6) 0.34869(10) 0.0581(8) Uani d . 1 1
H H6 0.9514 0.3895 0.3552 0.070 Uiso calc R 1 1
C C7 0.7580(4) 0.4879(6) 0.36164(10) 0.0562(8) Uani d U 1 1
H H7 0.6593 0.4607 0.3545 0.067 Uiso calc R 1 1
C C8 0.7923(4) 0.6722(5) 0.38662(9) 0.0511(7) Uani d U 1 1
C C9 0.6807(4) 0.8026(7) 0.39551(11) 0.0687(10) Uani d . 1 1
H H9 0.5849 0.7725 0.3856 0.082 Uiso calc R 1 1
C C10 0.7073(5) 0.9779(7) 0.41889(13) 0.0780(12) Uani d . 1 1
H H10 0.6288 1.0626 0.4242 0.094 Uiso calc R 1 1
C C11 0.8446(5) 1.0290(6) 0.43424(10) 0.0666(10) Uani d . 1 1
C C12 0.9570(5) 0.8987(8) 0.42589(13) 0.0834(13) Uani d . 1 1
H H12 1.0523 0.9282 0.4363 0.100 Uiso calc R 1 1
C C13 0.9312(4) 0.7257(7) 0.40249(13) 0.0757(11) Uani d . 1 1
H H13 1.0101 0.6419 0.3972 0.091 Uiso calc R 1 1
C C14 0.7436(4) -0.3798(5) 0.25756(10) 0.0623(9) Uani d . 1 1
H H14A 0.7213 -0.3417 0.2303 0.093 Uiso calc R 1 1
H H14B 0.6626 -0.4558 0.2666 0.093 Uiso calc R 1 1
H H14C 0.8301 -0.4652 0.2600 0.093 Uiso calc R 1 1
C C15 0.8745(7) 1.2200(7) 0.45951(14) 0.1050(18) Uani d . 1 1
H H15A 0.7848 1.2962 0.4611 0.157 Uiso calc R 1 1
H H15B 0.9449 1.3065 0.4479 0.157 Uiso calc R 1 1
H H15C 0.9127 1.1789 0.4856 0.157 Uiso calc R 1 1
C C16 0.3056(3) 0.4990(4) 0.36655(8) 0.0397(6) Uani d . 1 1
C C17 0.3040(4) 0.6399(5) 0.39722(10) 0.0530(8) Uani d . 1 1
H H17 0.2963 0.7815 0.3917 0.064 Uiso calc R 1 1
C C18 0.3140(4) 0.5713(6) 0.43625(10) 0.0669(10) Uani d . 1 1
H H18 0.3134 0.6685 0.4566 0.080 Uiso calc R 1 1
C C19 0.3247(4) 0.3641(6) 0.44559(11) 0.0619(9) Uani d . 1 1
C C20 0.3257(5) 0.2259(6) 0.41467(12) 0.0685(10) Uani d . 1 1
H H20 0.3332 0.0845 0.4203 0.082 Uiso calc R 1 1
C C21 0.3159(4) 0.2887(5) 0.37551(11) 0.0587(8) Uani d . 1 1
H H21 0.3163 0.1907 0.3553 0.070 Uiso calc R 1 1
C C22 0.3344(6) 0.2865(9) 0.48800(12) 0.0999(16) Uani d . 1 1
H H22A 0.2391 0.2933 0.4978 0.150 Uiso calc R 1 1
H H22B 0.4019 0.3719 0.5041 0.150 Uiso calc R 1 1
H H22C 0.3684 0.1450 0.4889 0.150 Uiso calc R 1 1
N N1 0.7693(3) -0.1908(4) 0.28160(7) 0.0447(6) Uani d . 1 1
O O1 0.4209(2) 0.5016(4) 0.30040(7) 0.0603(6) Uani d . 1 1
O O2 0.1565(2) 0.5055(4) 0.29878(7) 0.0611(6) Uani d . 1 1
O O3 0.2956(3) 0.8137(4) 0.31892(8) 0.0753(8) Uani d . 1 1
S S1 0.29376(8) 0.58894(12) 0.31685(2) 0.0444(2) Uani d . 1 1

loop_
_atom_site_aniso_label
_atom_site_aniso_U_11
_atom_site_aniso_U_22
_atom_site_aniso_U_33
_atom_site_aniso_U_12
_atom_site_aniso_U_13
_atom_site_aniso_U_23
C1 0.0485(16) 0.0467(17) 0.0488(16) -0.0024(13) 0.0038(13) 0.0100(13)
C2 0.0406(15) 0.070(2) 0.065(2) -0.0036(15) 0.0044(14) 0.0021(18)
C3 0.0442(16) 0.058(2) 0.066(2) 0.0095(15) 0.0092(14) 0.0037(16)
C4 0.0411(15) 0.0583(19) 0.0555(17) 0.0006(14) -0.0001(13) 0.0049(16)
C5 0.0463(16) 0.0573(19) 0.0573(17) 0.0138(15) 0.0063(13) 0.0017(16)
C6 0.0443(16) 0.063(2) 0.067(2) -0.0036(15) 0.0009(15) 0.0071(17)
C7 0.0491(17) 0.0618(19) 0.0572(18) -0.0059(15) 0.0013(14) 0.0045(14)
C8 0.0536(17) 0.0527(17) 0.0471(15) -0.0037(14) 0.0054(13) 0.0111(12)
C9 0.0517(19) 0.081(3) 0.073(2) -0.0037(19) 0.0066(17) -0.006(2)
C10 0.077(3) 0.083(3) 0.077(3) 0.018(2) 0.017(2) -0.007(2)
C11 0.098(3) 0.056(2) 0.0452(17) -0.007(2) 0.0031(18) -0.0002(16)
C12 0.064(2) 0.094(3) 0.090(3) -0.015(2) -0.007(2) -0.023(3)
C13 0.055(2) 0.077(3) 0.094(3) 0.0079(19) -0.0004(19) -0.020(2)
C14 0.086(3) 0.0438(18) 0.0580(19) 0.0003(17) 0.0103(17) 0.0020(15)
C15 0.172(5) 0.071(3) 0.070(3) -0.007(3) 0.004(3) -0.016(2)
C16 0.0302(12) 0.0407(14) 0.0484(14) 0.0002(11) 0.0045(10) -0.0091(12)
C17 0.0646(19) 0.0361(15) 0.0587(18) 0.0034(14) 0.0073(15) -0.0088(14)
C18 0.082(2) 0.069(2) 0.0492(18) 0.005(2) 0.0062(17) -0.0137(18)
C19 0.063(2) 0.067(2) 0.0559(19) -0.0052(17) 0.0040(16) 0.0039(17)
C20 0.088(3) 0.0448(18) 0.071(2) -0.0081(18) 0.000(2) 0.0052(18)
C21 0.075(2) 0.0398(17) 0.0613(19) -0.0021(16) 0.0046(16) -0.0086(15)
C22 0.126(4) 0.109(4) 0.063(2) -0.008(3) 0.000(3) 0.017(3)
N1 0.0504(13) 0.0415(13) 0.0426(12) 0.0024(11) 0.0059(10) 0.0067(11)
O1 0.0446(12) 0.0814(17) 0.0565(13) 0.0081(11) 0.0131(10) -0.0025(12)
O2 0.0406(11) 0.0816(17) 0.0599(13) 0.0075(11) -0.0034(9) -0.0081(12)
O3 0.109(2) 0.0446(13) 0.0723(16) 0.0049(14) 0.0096(15) 0.0082(12)
S1 0.0406(4) 0.0440(4) 0.0488(4) 0.0053(3) 0.0045(3) -0.0026(3)

loop_
_atom_type_symbol
_atom_type_description
_atom_type_scat_dispersion_real
_atom_type_scat_dispersion_imag
_atom_type_scat_source
C C 0.0033 0.0016 'International Tables Vol C Tables 4.2.6.8 and 6.1.1.4'
H H 0.0000 0.0000 'International Tables Vol C Tables 4.2.6.8 and 6.1.1.4'
N N 0.0061 0.0033 'International Tables Vol C Tables 4.2.6.8 and 6.1.1.4'
O O 0.0106 0.0060 'International Tables Vol C Tables 4.2.6.8 and 6.1.1.4'
S S 0.1246 0.1234 'International Tables Vol C Tables 4.2.6.8 and 6.1.1.4'

loop_
_geom_angle_atom_site_label_1
_geom_angle_atom_site_label_2
_geom_angle_atom_site_label_3
_geom_angle
C2 C1 C5 116.4(3)
C2 C1 C6 118.6(3)
C5 C1 C6 124.9(3)
C3 C2 C1 120.9(3)
C3 C2 H2 119.5
C1 C2 H2 119.5
N1 C3 C2 121.5(3)
N1 C3 H3 119.3
C2 C3 H3 119.3
N1 C4 C5 120.7(3)
N1 C4 H4 119.6
C5 C4 H4 119.6
C4 C5 C1 120.8(3)
C4 C5 H5 119.6
C1 C5 H5 119.6
C7 C6 C1 125.9(3)
C7 C6 H6 117.0
C1 C6 H6 117.0
C6 C7 C8 126.1(3)
C6 C7 H7 117.0
C8 C7 H7 117.0
C9 C8 C13 116.0(3)
C9 C8 C7 119.5(3)
C13 C8 C7 124.5(3)
C8 C9 C10 121.7(4)
C8 C9 H9 119.2
C10 C9 H9 119.2
C11 C10 C9 121.7(4)
C11 C10 H10 119.1
C9 C10 H10 119.1
C10 C11 C12 117.2(4)
C10 C11 C15 122.0(4)
C12 C11 C15 120.8(4)
C11 C12 C13 121.2(4)
C11 C12 H12 119.4
C13 C12 H12 119.4
C12 C13 C8 122.2(4)
C12 C13 H13 118.9
C8 C13 H13 118.9
N1 C14 H14A 109.5
N1 C14 H14B 109.5
H14A C14 H14B 109.5
N1 C14 H14C 109.5
H14A C14 H14C 109.5
H14B C14 H14C 109.5
C11 C15 H15A 109.5
C11 C15 H15B 109.5
H15A C15 H15B 109.5
C11 C15 H15C 109.5
H15A C15 H15C 109.5
H15B C15 H15C 109.5
C17 C16 C21 118.7(3)
C17 C16 S1 119.8(2)
C21 C16 S1 121.5(2)
C16 C17 C18 120.3(3)
C16 C17 H17 119.9
C18 C17 H17 119.9
C19 C18 C17 121.7(3)
C19 C18 H18 119.1
C17 C18 H18 119.1
C18 C19 C20 117.2(3)
C18 C19 C22 122.4(4)
C20 C19 C22 120.4(4)
C19 C20 C21 122.6(3)
C19 C20 H20 118.7
C21 C20 H20 118.7
C20 C21 C16 119.5(3)
C20 C21 H21 120.3
C16 C21 H21 120.3
C19 C22 H22A 109.5
C19 C22 H22B 109.5
H22A C22 H22B 109.5
C19 C22 H22C 109.5
H22A C22 H22C 109.5
H22B C22 H22C 109.5
C3 N1 C4 119.6(3)
C3 N1 C14 120.5(3)
C4 N1 C14 119.8(3)
O1 S1 O3 113.58(17)
O1 S1 O2 112.85(14)
O3 S1 O2 113.34(17)
O1 S1 C16 104.78(13)
O3 S1 C16 106.24(15)
O2 S1 C16 105.02(14)

loop_
_geom_bond_atom_site_label_1
_geom_bond_atom_site_label_2
_geom_bond_distance
C1 C2 1.385(5)
C1 C5 1.393(4)
C1 C6 1.474(5)
C2 C3 1.358(5)
C2 H2 0.9300
C3 N1 1.336(4)
C3 H3 0.9300
C4 N1 1.346(4)
C4 C5 1.366(5)
C4 H4 0.9300
C5 H5 0.9300
C6 C7 1.296(5)
C6 H6 0.9300
C7 C8 1.474(5)
C7 H7 0.9300
C8 C9 1.373(5)
C8 C13 1.378(5)
C9 C10 1.386(6)
C9 H9 0.9300
C10 C11 1.357(6)
C10 H10 0.9300
C11 C12 1.373(6)
C11 C15 1.507(6)
C12 C13 1.374(6)
C12 H12 0.9300
C13 H13 0.9300
C14 N1 1.470(4)
C14 H14A 0.9600
C14 H14B 0.9600
C14 H14C 0.9600
C15 H15A 0.9600
C15 H15B 0.9600
C15 H15C 0.9600
C16 C17 1.379(4)
C16 C21 1.386(4)
C16 S1 1.775(3)
C17 C18 1.389(5)
C17 H17 0.9300
C18 C19 1.370(5)
C18 H18 0.9300
C19 C20 1.374(5)
C19 C22 1.517(5)
C20 C21 1.383(5)
C20 H20 0.9300
C21 H21 0.9300
C22 H22A 0.9600
C22 H22B 0.9600
C22 H22C 0.9600
O1 S1 1.446(2)
O2 S1 1.449(2)
O3 S1 1.446(3)

loop_
_geom_hbond_atom_site_label_D
_geom_hbond_atom_site_label_H
_geom_hbond_atom_site_label_A
_geom_hbond_site_symmetry_A
_geom_hbond_distance_DH
_geom_hbond_distance_HA
_geom_hbond_distance_DA
_geom_hbond_angle_DHA
_geom_hbond_publ_flag
C3 H3 O2 1_645 0.93 2.42 3.273(4) 152 y
C14 H14B O1 1_545 0.96 2.59 3.482(4) 155 y

loop_
_geom_torsion_atom_site_label_1
_geom_torsion_atom_site_label_2
_geom_torsion_atom_site_label_3
_geom_torsion_atom_site_label_4
_geom_torsion
C5 C1 C2 C3 -0.6(5)
C6 C1 C2 C3 178.0(3)
C1 C2 C3 N1 0.0(5)
N1 C4 C5 C1 -0.4(5)
C2 C1 C5 C4 0.8(5)
C6 C1 C5 C4 -177.7(3)
C2 C1 C6 C7 -177.8(3)
C5 C1 C6 C7 0.6(6)
C1 C6 C7 C8 178.2(3)
C6 C7 C8 C9 174.9(4)
C6 C7 C8 C13 -5.5(6)
C13 C8 C9 C10 0.4(6)
C7 C8 C9 C10 180.0(4)
C8 C9 C10 C11 -0.2(7)
C9 C10 C11 C12 -0.4(6)
C9 C10 C11 C15 179.7(4)
C10 C11 C12 C13 0.9(7)
C15 C11 C12 C13 -179.2(4)
C11 C12 C13 C8 -0.8(7)
C9 C8 C13 C12 0.1(6)
C7 C8 C13 C12 -179.5(4)
C21 C16 C17 C18 0.6(5)
S1 C16 C17 C18 -179.7(3)
C16 C17 C18 C19 -0.4(6)
C17 C18 C19 C20 0.2(6)
C17 C18 C19 C22 -179.5(4)
C18 C19 C20 C21 -0.2(6)
C22 C19 C20 C21 179.5(4)
C19 C20 C21 C16 0.4(6)
C17 C16 C21 C20 -0.6(5)
S1 C16 C21 C20 179.6(3)
C2 C3 N1 C4 0.4(5)
C2 C3 N1 C14 177.8(3)
C5 C4 N1 C3 -0.2(5)
C5 C4 N1 C14 -177.6(3)
C17 C16 S1 O1 124.9(2)
C21 C16 S1 O1 -55.3(3)
C17 C16 S1 O3 4.4(3)
C21 C16 S1 O3 -175.8(3)
C17 C16 S1 O2 -116.0(3)
C21 C16 S1 O2 63.8(3)

loop_
_cod_related_entry_id
_cod_related_entry_database
_cod_related_entry_code
1 ChemSpider 30658253
